data_7715727
loop_
_publ_author_name
'Dan, Wenyan'
'Chen, Zhenxia'
'Ling, Yun'
'Jia, Yu'
'Yang, Yongtai'
'Liu, Xiaofeng'
'Deng, Mingli'

_publ_section_title
;
 Discovery of two predictable (3,18)-connected topologies based on
 Wells-Dawson type cages for the design of porous metal
 phosphonocarboxylate frameworks.
;
_journal_issue 18
_journal_name_full 'Dalton transactions (Cambridge, England : 2003)'
_journal_page_first 7734
_journal_page_last 7741
_journal_paper_doi 10.1039/d4dt00590b
_journal_volume 53
_journal_year 2024
_chemical_formula_moiety 'C210 H214 Mn24 N12 O107 P12, (H2O)'
_chemical_formula_sum 'C210 H216 Mn24 N12 O108 P12'
_chemical_formula_weight 6308.12
_space_group_crystal_system trigonal
_space_group_IT_number 163
_space_group_name_Hall '-P 3 2c'
_space_group_name_H-M_alt 'P -3 1 c'
_atom_sites_solution_hydrogens mixed
_audit_creation_method SHELXL-2019/3
_audit_update_record
;
2024-04-03 deposited with the CCDC.	2024-04-11 downloaded from the CCDC.
;
_cell_angle_alpha 90
_cell_angle_beta 90
_cell_angle_gamma 120
_cell_formula_units_Z 1
_cell_length_a 17.4015(2)
_cell_length_b 17.4015(2)
_cell_length_c 27.7085(6)
_cell_measurement_reflns_used 9731
_cell_measurement_temperature 100(2)
_cell_measurement_theta_max 27.47
_cell_measurement_theta_min 2.59
_cell_volume 7266.4(2)
_computing_cell_refinement 'Bruker SAINT'
_computing_data_collection 'Bruker APEX2'
_computing_data_reduction 'Bruker SAINT'
_computing_molecular_graphics 'Bruker SHELXTL'
_computing_publication_material 'Bruker SHELXTL'
_computing_structure_refinement 'SHELXL-2019/2 (Sheldrick, 2019)'
_computing_structure_solution 'SHELXT 2014/5 (Sheldrick, 2014)'
_diffrn_ambient_temperature 100(2)
_diffrn_measured_fraction_theta_full 0.998
_diffrn_measured_fraction_theta_max 0.998
_diffrn_measurement_device_type 'Bruker APEX-II CCD'
_diffrn_measurement_method '\f and \w scans'
_diffrn_radiation_type MoK\a
_diffrn_radiation_wavelength 0.71073
_diffrn_reflns_av_R_equivalents 0.0742
_diffrn_reflns_av_unetI/netI 0.0231
_diffrn_reflns_Laue_measured_fraction_full 0.998
_diffrn_reflns_Laue_measured_fraction_max 0.998
_diffrn_reflns_limit_h_max 21
_diffrn_reflns_limit_h_min -21
_diffrn_reflns_limit_k_max 21
_diffrn_reflns_limit_k_min -21
_diffrn_reflns_limit_l_max 34
_diffrn_reflns_limit_l_min -34
_diffrn_reflns_number 88459
_diffrn_reflns_point_group_measured_fraction_full 0.998
_diffrn_reflns_point_group_measured_fraction_max 0.998
_diffrn_reflns_theta_full 25.242
_diffrn_reflns_theta_max 26.014
_diffrn_reflns_theta_min 2.586
_exptl_absorpt_coefficient_mu 1.151
_exptl_absorpt_correction_type multi-scan
_exptl_absorpt_process_details sadabs
_exptl_crystal_colour colourless
_exptl_crystal_density_diffrn 1.442
_exptl_crystal_description block
_exptl_crystal_F_000 3194
_exptl_crystal_size_max 0.250
_exptl_crystal_size_mid 0.100
_exptl_crystal_size_min 0.090
_exptl_transmission_factor_max 0.7456
_exptl_transmission_factor_min 0.6574
_refine_diff_density_max 1.310
_refine_diff_density_min -0.788
_refine_diff_density_rms 0.122
_refine_ls_extinction_method none
_refine_ls_goodness_of_fit_ref 0.937
_refine_ls_hydrogen_treatment constr
_refine_ls_matrix_type full
_refine_ls_number_parameters 367
_refine_ls_number_reflns 4794
_refine_ls_number_restraints 522
_refine_ls_restrained_S_all 0.931
_refine_ls_R_factor_all 0.0590
_refine_ls_R_factor_gt 0.0521
_refine_ls_shift/su_max 0.001
_refine_ls_shift/su_mean 0.000
_refine_ls_structure_factor_coef Fsqd
_refine_ls_weighting_details 'w=1/[\s^2^(Fo^2^)+(0.0937P)^2^+36.9931P] where P=(Fo^2^+2Fc^2^)/3'
_refine_ls_weighting_scheme calc
_refine_ls_wR_factor_gt 0.1461
_refine_ls_wR_factor_ref 0.1539
_reflns_Friedel_coverage 0.000
_reflns_number_gt 4248
_reflns_number_total 4794
_reflns_threshold_expression 'I > 2\s(I)'
_cod_data_source_file d4dt00590b2.cif
_cod_data_source_block 230721b_a_sq
_cod_depositor_comments 'Adding full bibliography for 7715722--7715727.cif.'
_cod_database_code 7715727
_shelx_shelxl_version_number 2019/3
_shelx_space_group_comment
; 
The symmetry employed for this shelxl refinement is uniquely defined 
by the following loop, which should always be used as a source of 
symmetry information in preference to the above space-group names. 
They are only intended as comments. 
;
_shelx_estimated_absorpt_t_min 0.762
_shelx_estimated_absorpt_t_max 0.903

loop_
_space_group_symop_operation_xyz
'x, y, z'
'-y, x-y, z'
'-x+y, -x, z'
'-y, -x, -z+1/2'
'-x+y, y, -z+1/2'
'x, x-y, -z+1/2'
'-x, -y, -z'
'y, -x+y, -z'
'x-y, x, -z'
'y, x, z-1/2'
'x-y, -y, z-1/2'
'-x, -x+y, z-1/2'

loop_
_atom_site_label
_atom_site_type_symbol
_atom_site_fract_x
_atom_site_fract_y
_atom_site_fract_z
_atom_site_U_iso_or_equiv
_atom_site_adp_type
_atom_site_occupancy
_atom_site_site_symmetry_order
_atom_site_calc_flag
_atom_site_refinement_flags_posn
_atom_site_refinement_flags_adp
_atom_site_refinement_flags_occupancy
_atom_site_disorder_assembly
_atom_site_disorder_group
Mn1 Mn 0.31162(4) -0.14285(4) 0.80104(2) 0.01563(17) Uani 1 1 d . U . . .
Mn2 Mn 0.54847(3) 0.21274(3) 0.40365(2) 0.01201(16) Uani 1 1 d . . . . .
P1 P 0.34302(6) -0.15293(6) 0.67757(3) 0.0119(2) Uani 1 1 d . U . . .
O1 O 0.33921(18) -0.1424(2) 0.73137(9) 0.0231(6) Uani 1 1 d . U . . .
O2 O 0.42228(16) -0.16250(16) 0.66244(8) 0.0143(5) Uani 1 1 d . U . . .
O3 O 0.25558(16) -0.22995(16) 0.65844(9) 0.0152(5) Uani 1 1 d . U . . .
O4 O 0.49178(18) 0.26950(18) 0.44759(9) 0.0205(6) Uani 1 1 d . U . . .
O5 O 0.57901(17) 0.41166(17) 0.46885(9) 0.0200(5) Uani 1 1 d . U . . .
O6 O 0.34272(18) 0.42856(17) 0.59297(9) 0.0195(5) Uani 1 1 d . U . . .
O7 O 0.3699(2) 0.3879(2) 0.66454(10) 0.0292(7) Uani 1 1 d . U . . .
O8 O 0.666667 0.333333 0.39026(15) 0.0125(8) Uani 1 3 d S T P . .
H8 H 0.709960 0.345100 0.363628 0.015 Uiso 0.3333 1 d R U P . .
O9 O 0.2034(2) -0.1143(2) 0.78644(12) 0.0366(8) Uani 1 1 d . U . . .
C1 C 0.3607(2) -0.04967(16) 0.65002(11) 0.0197(7) Uani 1 1 d DG U . . .
C2 C 0.4076(5) -0.0192(3) 0.60705(19) 0.0177(11) Uani 0.531(17) 1 d DG U P A 1
H2 H 0.428386 -0.053472 0.590859 0.021 Uiso 0.531(17) 1 calc R U P A 1
C3 C 0.4242(5) 0.0614(3) 0.58777(19) 0.0198(11) Uani 0.531(17) 1 d DG U P A 1
H3 H 0.456250 0.082233 0.558398 0.024 Uiso 0.531(17) 1 calc R U P A 1
C4 C 0.3938(2) 0.11155(17) 0.61145(11) 0.0231(7) Uani 1 1 d DG U . A .
C5 C 0.3469(6) 0.0811(4) 0.6544(2) 0.0246(12) Uani 0.531(17) 1 d DG U P A 1
H5 H 0.326183 0.115360 0.670607 0.029 Uiso 0.531(17) 1 calc R U P A 1
C6 C 0.3304(6) 0.0005(4) 0.6737(2) 0.0246(12) Uani 0.531(17) 1 d DG U P A 1
H6 H 0.298317 -0.020344 0.703068 0.030 Uiso 0.531(17) 1 calc R U P A 1
C2A C 0.4267(5) -0.0054(5) 0.6164(3) 0.0190(12) Uani 0.469(17) 1 d D U P A 2
H2A H 0.462360 -0.029950 0.606878 0.023 Uiso 0.469(17) 1 calc R U P A 2
C3A C 0.4426(6) 0.0737(5) 0.5962(3) 0.0192(12) Uani 0.469(17) 1 d D U P A 2
H3A H 0.486732 0.101713 0.572053 0.023 Uiso 0.469(17) 1 calc R U P A 2
C5A C 0.3224(6) 0.0653(6) 0.6431(4) 0.0241(12) Uani 0.469(17) 1 d D U P A 2
H5A H 0.284683 0.088372 0.650991 0.029 Uiso 0.469(17) 1 calc R U P A 2
C6A C 0.3070(7) -0.0146(6) 0.6631(4) 0.0243(12) Uani 0.469(17) 1 d D U P A 2
H6A H 0.259999 -0.045271 0.685468 0.029 Uiso 0.469(17) 1 calc R U P A 2
N1W N 0.5339(6) 0.4661(6) 0.750000 0.080(5) Uani 0.393(14) 2 d S TU P B 1
H1WA H 0.490764 0.458449 0.771216 0.096 Uiso 0.196(7) 1 calc R U P B 1
H1WB H 0.541548 0.509236 0.728785 0.096 Uiso 0.196(7) 1 calc R U P B 1
N1X N 0.576(2) 0.424(2) 0.750000 0.081(7) Uani 0.107(14) 2 d S TU P B 2
H1XA H 0.619427 0.430655 0.729078 0.097 Uiso 0.054(7) 1 calc R U P B 2
H1XB H 0.569340 0.380573 0.770923 0.097 Uiso 0.054(7) 1 calc R U P B 2
C2W C 0.5070(15) 0.3891(15) 0.7255(7) 0.101(5) Uani 0.5 1 d . U P . .
H2WA H 0.451505 0.372609 0.708484 0.151 Uiso 0.393(14) 1 calc R U P B 1
H2WB H 0.552711 0.397301 0.702072 0.151 Uiso 0.393(14) 1 calc R U P B 1
H2WC H 0.497455 0.342041 0.748240 0.151 Uiso 0.393(14) 1 calc R U P B 1
H2WD H 0.499027 0.334465 0.710698 0.151 Uiso 0.107(14) 1 calc R U P B 2
H2WE H 0.456162 0.375186 0.746316 0.151 Uiso 0.107(14) 1 calc R U P B 2
H2WF H 0.511423 0.430441 0.700149 0.151 Uiso 0.107(14) 1 calc R U P B 2
O10 O 0.333333 -0.333333 0.750000 0.067(7) Uani 0.5 6 d DS T P . .
H10A H 0.351700 -0.281390 0.760730 0.100 Uiso 0.25 1 d DR U P . .
N2 N 0.1616(7) -0.1419(7) 0.9419(4) 0.065(2) Uani 0.5 1 d D U P C -1
H2B H 0.192181 -0.171615 0.940897 0.078 Uiso 0.5 1 calc R U P C -1
H2C H 0.166254 -0.116821 0.912465 0.078 Uiso 0.5 1 calc R U P C -1
C2S C 0.2024(8) -0.0702(8) 0.9791(5) 0.065(3) Uani 0.5 1 d D U P C -1
H2SA H 0.264778 -0.029829 0.970910 0.098 Uiso 0.5 1 calc R U P C -1
H2SB H 0.170509 -0.037108 0.979883 0.098 Uiso 0.5 1 calc R U P C -1
H2SC H 0.198718 -0.096724 1.010817 0.098 Uiso 0.5 1 calc R U P C -1
C3S C 0.0660(7) -0.2063(8) 0.9521(6) 0.083(3) Uani 0.5 1 d D U P C -1
H3SA H 0.042263 -0.251856 0.926815 0.124 Uiso 0.5 1 calc R U P C -1
H3SB H 0.060642 -0.234484 0.983467 0.124 Uiso 0.5 1 calc R U P C -1
H3SC H 0.032434 -0.174868 0.952533 0.124 Uiso 0.5 1 calc R U P C -1
C7 C 0.4129(3) 0.1997(3) 0.58995(14) 0.0218(8) Uani 1 1 d . U . . .
C8 C 0.4550(3) 0.2283(3) 0.54536(14) 0.0212(8) Uani 1 1 d . U . . .
H8A H 0.471092 0.191409 0.528025 0.025 Uiso 1 1 calc R U . . .
C9 C 0.4741(2) 0.3098(2) 0.52549(13) 0.0174(7) Uani 1 1 d . U . . .
C10 C 0.4476(2) 0.3631(2) 0.54924(13) 0.0158(7) Uani 1 1 d . U . . .
H10 H 0.459018 0.417923 0.535582 0.019 Uiso 1 1 calc R U . . .
C11 C 0.4038(3) 0.3348(2) 0.59352(13) 0.0178(7) Uani 1 1 d . U . . .
C12 C 0.3883(3) 0.2550(2) 0.61404(14) 0.0211(8) Uani 1 1 d . U . . .
H12 H 0.360574 0.237911 0.644776 0.025 Uiso 1 1 calc R U . . .
C13 C 0.5190(2) 0.3335(2) 0.47718(12) 0.0158(7) Uani 1 1 d . U . . .
C14 C 0.3699(3) 0.3880(2) 0.61874(13) 0.0193(7) Uani 1 1 d . U . . .
C1B_1 C 0.1870(10) -0.0567(9) 0.8102(5) 0.063(3) Uani 0.5 1 d D U P D 2
C2B_1 C 0.1818(16) 0.0150(13) 0.7798(7) 0.106(5) Uani 0.5 1 d D U P D 2
H2BA_1 H 0.169662 0.052722 0.801022 0.159 Uiso 0.5 1 calc R U P D 2
H2BB_1 H 0.238452 0.051417 0.763164 0.159 Uiso 0.5 1 calc R U P D 2
H2BC_1 H 0.134150 -0.013651 0.755962 0.159 Uiso 0.5 1 calc R U P D 2
O1B_1 O 0.1727(9) -0.0544(8) 0.8593(3) 0.082(3) Uani 0.5 1 d . U P D 2
C1A_1 C 0.1430(5) -0.1430(5) 0.750000 0.058(3) Uani 0.5 2 d DS TU P D 1
C2A_1 C 0.0917(6) -0.0917(6) 0.750000 0.100(6) Uani 0.5 2 d DS TU P D 1
H2AA_1 H 0.048552 -0.113224 0.723552 0.150 Uiso 0.25 1 calc R U P D 1
H2AB_1 H 0.060584 -0.101191 0.780811 0.150 Uiso 0.25 1 calc R U P D 1
H2AC_1 H 0.133528 -0.028248 0.745637 0.150 Uiso 0.25 1 calc R U P D 1
N1_4 N 0.137(2) -0.0741(15) 0.9249(8) 0.090(4) Uani 0.25 1 d D U P C 1
H1A_4 H 0.190511 -0.040163 0.939258 0.108 Uiso 0.25 1 calc R U P C 1
H1B_4 H 0.094217 -0.082458 0.946777 0.108 Uiso 0.25 1 calc R U P C 1
C1_4 C 0.127(2) -0.1621(16) 0.9124(12) 0.077(4) Uani 0.25 1 d D U P C 1
H1C_4 H 0.131962 -0.190665 0.941723 0.115 Uiso 0.25 1 calc R U P C 1
H1D_4 H 0.068405 -0.199787 0.897696 0.115 Uiso 0.25 1 calc R U P C 1
H1E_4 H 0.173267 -0.153729 0.889507 0.115 Uiso 0.25 1 calc R U P C 1
C2_4 C 0.130(3) -0.025(2) 0.8822(12) 0.107(9) Uani 0.25 1 d D U P C 1
H2A_4 H 0.136924 0.032057 0.892916 0.161 Uiso 0.25 1 calc R U P C 1
H2B_4 H 0.176359 -0.014185 0.858859 0.161 Uiso 0.25 1 calc R U P C 1
H2C_4 H 0.071497 -0.060243 0.867048 0.161 Uiso 0.25 1 calc R U P C 1

loop_
_atom_site_aniso_label
_atom_site_aniso_U_11
_atom_site_aniso_U_22
_atom_site_aniso_U_33
_atom_site_aniso_U_23
_atom_site_aniso_U_13
_atom_site_aniso_U_12
Mn1 0.0196(3) 0.0160(3) 0.0112(3) 0.00119(19) 0.0007(2) 0.0088(2)
Mn2 0.0123(3) 0.0112(3) 0.0109(3) -0.00054(18) 0.00026(18) 0.0046(2)
P1 0.0141(4) 0.0116(4) 0.0100(4) -0.0003(3) 0.0009(3) 0.0066(3)
O1 0.0254(14) 0.0339(15) 0.0115(12) -0.0029(11) -0.0009(10) 0.0160(12)
O2 0.0156(12) 0.0145(12) 0.0128(11) 0.0001(9) 0.0001(9) 0.0076(10)
O3 0.0142(12) 0.0133(12) 0.0157(12) -0.0006(9) 0.0009(9) 0.0051(10)
O4 0.0239(14) 0.0216(13) 0.0181(13) -0.0008(10) 0.0037(10) 0.0129(11)
O5 0.0209(13) 0.0205(13) 0.0176(12) 0.0041(10) 0.0049(10) 0.0096(11)
O6 0.0244(14) 0.0159(12) 0.0220(13) -0.0006(10) 0.0007(10) 0.0129(11)
O7 0.0545(19) 0.0275(15) 0.0162(13) 0.0046(11) 0.0113(13) 0.0284(15)
O8 0.0118(12) 0.0118(12) 0.014(2) 0.000 0.000 0.0059(6)
O9 0.0386(18) 0.049(2) 0.0388(18) -0.0025(15) -0.0057(14) 0.0341(16)
C1 0.0250(14) 0.0161(13) 0.0204(13) 0.0013(11) 0.0060(12) 0.0121(12)
C2 0.0249(19) 0.0150(17) 0.0173(18) 0.0006(16) 0.0026(17) 0.0129(16)
C3 0.0251(19) 0.0174(17) 0.0191(18) 0.0020(16) 0.0047(17) 0.0123(16)
C4 0.0304(15) 0.0174(13) 0.0242(14) 0.0020(12) 0.0083(13) 0.0139(12)
C5 0.031(2) 0.0184(18) 0.0244(19) 0.0004(16) 0.0072(17) 0.0127(16)
C6 0.030(2) 0.0189(17) 0.0234(19) 0.0014(16) 0.0083(17) 0.0115(17)
C2A 0.025(2) 0.0168(17) 0.0190(18) 0.0023(16) 0.0031(17) 0.0132(16)
C3A 0.025(2) 0.0168(18) 0.0184(18) 0.0025(16) 0.0037(17) 0.0128(16)
C5A 0.029(2) 0.0186(18) 0.0245(19) 0.0014(17) 0.0058(18) 0.0119(17)
C6A 0.029(2) 0.0189(18) 0.0241(19) 0.0019(16) 0.0070(18) 0.0117(17)
N1W 0.116(11) 0.116(11) 0.063(10) -0.017(8) -0.017(8) 0.098(12)
N1X 0.118(12) 0.118(12) 0.063(11) -0.013(9) -0.013(9) 0.100(14)
C2W 0.130(12) 0.133(12) 0.071(9) -0.007(8) -0.011(8) 0.088(13)
O10 0.030(6) 0.030(6) 0.14(2) 0.000 0.000 0.015(3)
N2 0.062(5) 0.066(5) 0.092(6) -0.003(4) 0.000(4) 0.051(4)
C2S 0.065(6) 0.070(6) 0.077(7) 0.000(5) 0.009(5) 0.045(5)
C3S 0.071(6) 0.076(6) 0.121(8) -0.017(6) -0.008(6) 0.051(5)
C7 0.0287(19) 0.0176(17) 0.0227(18) 0.0047(14) 0.0097(15) 0.0142(15)
C8 0.031(2) 0.0180(17) 0.0211(18) 0.0012(14) 0.0096(15) 0.0169(16)
C9 0.0216(17) 0.0169(17) 0.0157(16) 0.0023(13) 0.0038(14) 0.0111(14)
C10 0.0200(17) 0.0140(16) 0.0151(16) 0.0019(13) 0.0012(13) 0.0098(14)
C11 0.0246(18) 0.0163(17) 0.0153(16) 0.0023(13) 0.0038(14) 0.0123(14)
C12 0.029(2) 0.0182(17) 0.0190(17) 0.0054(14) 0.0077(15) 0.0144(16)
C13 0.0204(17) 0.0190(17) 0.0132(16) -0.0003(13) 0.0017(13) 0.0138(14)
C14 0.0253(18) 0.0139(16) 0.0187(17) 0.0030(13) 0.0071(14) 0.0100(14)
C1B_1 0.069(6) 0.075(6) 0.060(6) -0.014(5) -0.012(5) 0.047(5)
C2B_1 0.142(11) 0.119(10) 0.101(11) 0.009(9) -0.007(9) 0.098(9)
O1B_1 0.136(8) 0.090(6) 0.059(5) -0.036(5) -0.036(5) 0.086(6)
C1A_1 0.062(5) 0.062(5) 0.057(7) 0.001(5) 0.001(5) 0.037(6)
C2A_1 0.116(9) 0.116(9) 0.089(12) -0.004(9) -0.004(9) 0.075(10)
N1_4 0.086(6) 0.084(6) 0.097(7) -0.010(6) -0.002(6) 0.040(6)
C1_4 0.072(7) 0.074(7) 0.103(8) -0.015(7) 0.001(6) 0.051(6)
C2_4 0.111(14) 0.104(13) 0.092(13) -0.018(12) -0.010(13) 0.042(12)

loop_
_atom_type_symbol
_atom_type_description
_atom_type_scat_dispersion_real
_atom_type_scat_dispersion_imag
_atom_type_scat_source
C C 0.0033 0.0016 'International Tables Vol C Tables 4.2.6.8 and 6.1.1.4'
H H 0.0000 0.0000 'International Tables Vol C Tables 4.2.6.8 and 6.1.1.4'
Mn Mn 0.3368 0.7283 'International Tables Vol C Tables 4.2.6.8 and 6.1.1.4'
O O 0.0106 0.0060 'International Tables Vol C Tables 4.2.6.8 and 6.1.1.4'
P P 0.1023 0.0942 'International Tables Vol C Tables 4.2.6.8 and 6.1.1.4'
N N 0.0061 0.0033 'International Tables Vol C Tables 4.2.6.8 and 6.1.1.4'

loop_
_geom_angle_atom_site_label_1
_geom_angle_atom_site_label_2
_geom_angle_atom_site_label_3
_geom_angle
_geom_angle_site_symmetry_1
_geom_angle_site_symmetry_3
_geom_angle_publ_flag
O1 Mn1 O3 125.21(11) . 4_556 ?
O1 Mn1 O7 116.35(12) . 6_556 ?
O3 Mn1 O7 118.44(11) 4_556 6_556 ?
O1 Mn1 O9 93.01(12) . . ?
O3 Mn1 O9 93.06(12) 4_556 . ?
O7 Mn1 O9 82.89(13) 6_556 . ?
O1 Mn1 O2 103.19(10) . 5_656 ?
O3 Mn1 O2 80.50(9) 4_556 5_656 ?
O7 Mn1 O2 86.78(10) 6_556 5_656 ?
O9 Mn1 O2 163.43(11) . 5_656 ?
O1 Mn1 Mn2 141.86(9) . 11_556 ?
O3 Mn1 Mn2 47.24(7) 4_556 11_556 ?
O7 Mn1 Mn2 84.43(8) 6_556 11_556 ?
O9 Mn1 Mn2 122.40(9) . 11_556 ?
O2 Mn1 Mn2 43.26(6) 5_656 11_556 ?
O4 Mn2 O8 95.03(10) . . ?
O4 Mn2 O6 90.86(10) . 8_556 ?
O8 Mn2 O6 172.16(13) . 8_556 ?
O4 Mn2 O2 158.14(10) . 7_656 ?
O8 Mn2 O2 86.82(11) . 7_656 ?
O6 Mn2 O2 85.79(10) 8_556 7_656 ?
O4 Mn2 O5 89.97(10) . 2_655 ?
O8 Mn2 O5 100.05(11) . 2_655 ?
O6 Mn2 O5 85.10(10) 8_556 2_655 ?
O2 Mn2 O5 111.20(10) 7_656 2_655 ?
O4 Mn2 O3 82.66(10) . 9_556 ?
O8 Mn2 O3 86.16(10) . 9_556 ?
O6 Mn2 O3 89.47(9) 8_556 9_556 ?
O2 Mn2 O3 75.72(9) 7_656 9_556 ?
O5 Mn2 O3 170.79(9) 2_655 9_556 ?
O4 Mn2 Mn1 115.01(8) . 11 ?
O8 Mn2 Mn1 106.28(11) . 11 ?
O6 Mn2 Mn1 66.41(7) 8_556 11 ?
O2 Mn2 Mn1 44.29(6) 7_656 11 ?
O5 Mn2 Mn1 141.24(7) 2_655 11 ?
O3 Mn2 Mn1 40.56(6) 9_556 11 ?
O1 P1 O2 112.43(15) . . ?
O1 P1 O3 111.30(15) . . ?
O2 P1 O3 111.41(14) . . ?
O1 P1 C1 106.80(16) . . ?
O2 P1 C1 105.92(14) . . ?
O3 P1 C1 108.66(15) . . ?
P1 O1 Mn1 170.01(19) . . ?
P1 O2 Mn2 132.35(14) . 7_656 ?
P1 O2 Mn1 135.03(14) . 5_656 ?
Mn2 O2 Mn1 92.45(9) 7_656 5_656 ?
P1 O3 Mn1 126.45(14) . 4_556 ?
P1 O3 Mn2 136.41(14) . 8_556 ?
Mn1 O3 Mn2 92.20(9) 4_556 8_556 ?
C13 O4 Mn2 137.0(2) . . ?
C13 O5 Mn2 123.6(2) . 3_665 ?
C14 O6 Mn2 138.0(2) . 9_556 ?
C14 O7 Mn1 116.8(2) . 6_556 ?
Mn2 O8 Mn2 116.98(6) 2_655 3_665 ?
Mn2 O8 Mn2 116.98(6) 2_655 . ?
Mn2 O8 Mn2 116.98(6) 3_665 . ?
Mn2 O8 H8 59.1 2_655 . ?
Mn2 O8 H8 108.1 3_665 . ?
Mn2 O8 H8 126.4 . . ?
C1B_1 O9 Mn1 126.9(6) . . ?
C1A_1 O9 Mn1 130.0(7) . . ?
C2 C1 C6 120.0 . . ?
C2A C1 C6A 119.0(5) . . ?
C2A C1 P1 121.0(4) . . ?
C2 C1 P1 120.67(17) . . ?
C6 C1 P1 119.26(17) . . ?
C6A C1 P1 120.0(4) . . ?
C3 C2 C1 120.0 . . ?
C3 C2 H2 120.0 . . ?
C1 C2 H2 120.0 . . ?
C2 C3 C4 120.0 . . ?
C2 C3 H3 120.0 . . ?
C4 C3 H3 120.0 . . ?
C5 C4 C3 120.0 . . ?
C3A C4 C5A 120.0(5) . . ?
C3A C4 C7 119.2(4) . . ?
C5 C4 C7 120.7(2) . . ?
C3 C4 C7 119.3(2) . . ?
C5A C4 C7 120.6(4) . . ?
C4 C5 C6 120.0 . . ?
C4 C5 H5 120.0 . . ?
C6 C5 H5 120.0 . . ?
C5 C6 C1 120.0 . . ?
C5 C6 H6 120.0 . . ?
C1 C6 H6 120.0 . . ?
C1 C2A C3A 121.8(7) . . ?
C1 C2A H2A 119.1 . . ?
C3A C2A H2A 119.1 . . ?
C4 C3A C2A 119.3(6) . . ?
C4 C3A H3A 120.3 . . ?
C2A C3A H3A 120.3 . . ?
C6A C5A C4 119.6(7) . . ?
C6A C5A H5A 120.2 . . ?
C4 C5A H5A 120.2 . . ?
C5A C6A C1 119.8(7) . . ?
C5A C6A H6A 120.1 . . ?
C1 C6A H6A 120.1 . . ?
C2W N1W C2W 113(2) . 4_666 ?
C2W N1W H1WA 109.1 . . ?
C2W N1W H1WA 109.1 4_666 . ?
C2W N1W H1WB 109.1 . . ?
C2W N1W H1WB 109.1 4_666 . ?
H1WA N1W H1WB 107.8 . . ?
C2W N1X C2W 131(6) . 4_666 ?
C2W N1X H1XA 104.6 . . ?
C2W N1X H1XA 104.6 4_666 . ?
C2W N1X H1XB 104.6 . . ?
C2W N1X H1XB 104.6 4_666 . ?
H1XA N1X H1XB 105.7 . . ?
N1W C2W H2WA 109.5 . . ?
N1W C2W H2WB 109.5 . . ?
H2WA C2W H2WB 109.5 . . ?
N1W C2W H2WC 109.5 . . ?
H2WA C2W H2WC 109.5 . . ?
H2WB C2W H2WC 109.5 . . ?
N1X C2W H2WD 109.5 . . ?
N1X C2W H2WE 109.5 . . ?
H2WD C2W H2WE 109.5 . . ?
N1X C2W H2WF 109.5 . . ?
H2WD C2W H2WF 109.5 . . ?
H2WE C2W H2WF 109.5 . . ?
H10A O10 H10A 108.4 . 2_545 ?
H10A O10 H10A 108.4 . 3_655 ?
H10A O10 H10A 108.4 2_545 3_655 ?
H10A O10 H10A 106.7 . 4_556 ?
H10A O10 H10A 45.1 2_545 4_556 ?
H10A O10 H10A 141.9 3_655 4_556 ?
H10A O10 H10A 45.1 . 5_656 ?
H10A O10 H10A 141.9 2_545 5_656 ?
H10A O10 H10A 106.7 3_655 5_656 ?
H10A O10 H10A 108.4 4_556 5_656 ?
H10A O10 H10A 141.9 . 6_546 ?
H10A O10 H10A 106.7 2_545 6_546 ?
H10A O10 H10A 45.1 3_655 6_546 ?
H10A O10 H10A 108.4 4_556 6_546 ?
H10A O10 H10A 108.4 5_656 6_546 ?
C1_4 N2 C2S 146.2(17) . . ?
C1_4 N2 C3S 68(2) . . ?
C2S N2 C3S 112.5(8) . . ?
C1_4 N2 N1_4 69.7(14) . . ?
C2S N2 N1_4 76.5(11) . . ?
C3S N2 N1_4 90.0(14) . . ?
C1_4 N2 H2B 101.7 . . ?
C2S N2 H2B 109.1 . . ?
C3S N2 H2B 109.1 . . ?
N1_4 N2 H2B 155.0 . . ?
C1_4 N2 H2C 46.3 . . ?
C2S N2 H2C 109.1 . . ?
C3S N2 H2C 109.1 . . ?
N1_4 N2 H2C 48.9 . . ?
H2B N2 H2C 107.8 . . ?
N2 C2S N1_4 52.3(9) . . ?
N2 C2S H2SA 109.5 . . ?
N1_4 C2S H2SA 106.2 . . ?
N2 C2S H2SB 109.5 . . ?
N1_4 C2S H2SB 61.5 . . ?
H2SA C2S H2SB 109.5 . . ?
N2 C2S H2SC 109.5 . . ?
N1_4 C2S H2SC 144.0 . . ?
H2SA C2S H2SC 109.5 . . ?
H2SB C2S H2SC 109.5 . . ?
C1_4 C3S N2 38.6(13) . . ?
C1_4 C3S H3SA 77.8 . . ?
N2 C3S H3SA 109.5 . . ?
C1_4 C3S H3SB 143.1 . . ?
N2 C3S H3SB 109.5 . . ?
H3SA C3S H3SB 109.5 . . ?
C1_4 C3S H3SC 101.2 . . ?
N2 C3S H3SC 109.5 . . ?
H3SA C3S H3SC 109.5 . . ?
H3SB C3S H3SC 109.5 . . ?
C8 C7 C12 117.6(3) . . ?
C8 C7 C4 121.2(3) . . ?
C12 C7 C4 121.2(3) . . ?
C7 C8 C9 121.8(3) . . ?
C7 C8 H8A 119.1 . . ?
C9 C8 H8A 119.1 . . ?
C10 C9 C8 120.0(3) . . ?
C10 C9 C13 122.6(3) . . ?
C8 C9 C13 117.2(3) . . ?
C9 C10 C11 118.9(3) . . ?
C9 C10 H10 120.5 . . ?
C11 C10 H10 120.5 . . ?
C12 C11 C10 120.6(3) . . ?
C12 C11 C14 119.0(3) . . ?
C10 C11 C14 120.3(3) . . ?
C11 C12 C7 121.0(3) . . ?
C11 C12 H12 119.5 . . ?
C7 C12 H12 119.5 . . ?
O5 C13 O4 125.2(3) . . ?
O5 C13 C9 120.0(3) . . ?
O4 C13 C9 114.9(3) . . ?
O6 C14 O7 124.9(3) . . ?
O6 C14 C11 117.4(3) . . ?
O7 C14 C11 117.7(3) . . ?
O9 C1B_1 O1B_1 127.7(10) . . ?
O9 C1B_1 C2B_1 117.1(12) . . ?
O1B_1 C1B_1 C2B_1 115.3(12) . . ?
C1B_1 C2B_1 H2BA_1 109.5 . . ?
C1B_1 C2B_1 H2BB_1 109.5 . . ?
H2BA_1 C2B_1 H2BB_1 109.5 . . ?
C1B_1 C2B_1 H2BC_1 109.5 . . ?
H2BA_1 C2B_1 H2BC_1 109.5 . . ?
H2BB_1 C2B_1 H2BC_1 109.5 . . ?
C1B_1 C2B_1 H2AA_1 73.8(12) . 4_556 ?
H2BA_1 C2B_1 H2AA_1 102.9 . 4_556 ?
H2BB_1 C2B_1 H2AA_1 143.5 . 4_556 ?
H2BC_1 C2B_1 H2AA_1 41.6 . 4_556 ?
O9 C1A_1 O9 138.8(13) . 4_556 ?
O9 C1A_1 C2A_1 110.6(6) . . ?
O9 C1A_1 C2A_1 110.6(6) 4_556 . ?
C1A_1 C2A_1 H2AA_1 109.5 . . ?
C1A_1 C2A_1 H2AB_1 109.5 . . ?
H2AA_1 C2A_1 H2AB_1 109.5 . . ?
C1A_1 C2A_1 H2AC_1 109.5 . . ?
H2AA_1 C2A_1 H2AC_1 109.5 . . ?
H2AB_1 C2A_1 H2AC_1 109.5 . . ?
C1A_1 C2A_1 H2AA_1 109.472(4) . 4_556 ?
H2AA_1 C2A_1 H2AA_1 141.1 . 4_556 ?
H2AB_1 C2A_1 H2AA_1 56.2 . 4_556 ?
H2AC_1 C2A_1 H2AA_1 56.3 . 4_556 ?
C1A_1 C2A_1 H2AB_1 109.474(3) . 4_556 ?
H2AA_1 C2A_1 H2AB_1 56.3 . 4_556 ?
H2AB_1 C2A_1 H2AB_1 141.1 . 4_556 ?
H2AC_1 C2A_1 H2AB_1 56.2 . 4_556 ?
H2AA_1 C2A_1 H2AB_1 109.5 4_556 4_556 ?
C1A_1 C2A_1 H2AC_1 109.472(6) . 4_556 ?
H2AA_1 C2A_1 H2AC_1 56.3 . 4_556 ?
H2AB_1 C2A_1 H2AC_1 56.2 . 4_556 ?
H2AC_1 C2A_1 H2AC_1 141.1 . 4_556 ?
H2AA_1 C2A_1 H2AC_1 109.5 4_556 4_556 ?
H2AB_1 C2A_1 H2AC_1 109.5 4_556 4_556 ?
C1_4 N1_4 C2_4 113.6(10) . . ?
C1_4 N1_4 N2 37.7(14) . . ?
C2_4 N1_4 N2 145(2) . . ?
C1_4 N1_4 C2S 88.9(17) . . ?
C2_4 N1_4 C2S 147(2) . . ?
N2 N1_4 C2S 51.2(8) . . ?
C1_4 N1_4 H1A_4 108.8 . . ?
C2_4 N1_4 H1A_4 108.8 . . ?
N2 N1_4 H1A_4 76.7 . . ?
C2S N1_4 H1A_4 38.2 . . ?
C1_4 N1_4 H1B_4 108.8 . . ?
C2_4 N1_4 H1B_4 108.8 . . ?
N2 N1_4 H1B_4 101.2 . . ?
C2S N1_4 H1B_4 84.6 . . ?
H1A_4 N1_4 H1B_4 107.7 . . ?
N2 C1_4 C3S 73(2) . . ?
N2 C1_4 N1_4 72.6(19) . . ?
C3S C1_4 N1_4 92.7(19) . . ?
N2 C1_4 H1C_4 44.6 . . ?
C3S C1_4 H1C_4 48.0 . . ?
N1_4 C1_4 H1C_4 109.5 . . ?
N2 C1_4 H1D_4 147.2 . . ?
C3S C1_4 H1D_4 74.0 . . ?
N1_4 C1_4 H1D_4 109.5 . . ?
H1C_4 C1_4 H1D_4 109.5 . . ?
N2 C1_4 H1E_4 99.9 . . ?
C3S C1_4 H1E_4 153.9 . . ?
N1_4 C1_4 H1E_4 109.5 . . ?
H1C_4 C1_4 H1E_4 109.5 . . ?
H1D_4 C1_4 H1E_4 109.5 . . ?
N1_4 C2_4 H2A_4 109.5 . . ?
N1_4 C2_4 H2B_4 109.5 . . ?
H2A_4 C2_4 H2B_4 109.5 . . ?
N1_4 C2_4 H2C_4 109.5 . . ?
H2A_4 C2_4 H2C_4 109.5 . . ?
H2B_4 C2_4 H2C_4 109.5 . . ?

loop_
_geom_bond_atom_site_label_1
_geom_bond_atom_site_label_2
_geom_bond_distance
_geom_bond_site_symmetry_2
_geom_bond_publ_flag
Mn1 O1 1.988(3) . ?
Mn1 O3 2.083(2) 4_556 ?
Mn1 O7 2.111(3) 6_556 ?
Mn1 O9 2.211(3) . ?
Mn1 O2 2.238(2) 5_656 ?
Mn1 Mn2 3.2015(7) 11_556 ?
Mn2 O4 2.099(3) . ?
Mn2 O8 2.1109(9) . ?
Mn2 O6 2.152(3) 8_556 ?
Mn2 O2 2.196(2) 7_656 ?
Mn2 O5 2.218(3) 2_655 ?
Mn2 O3 2.352(2) 9_556 ?
P1 O1 1.507(3) . ?
P1 O2 1.528(3) . ?
P1 O3 1.534(3) . ?
P1 C1 1.831(2) . ?
O4 C13 1.269(4) . ?
O5 C13 1.254(5) . ?
O6 C14 1.251(5) . ?
O7 C14 1.269(5) . ?
O8 H8 0.9998 . ?
O9 C1B_1 1.344(13) . ?
O9 C1A_1 1.360(6) . ?
C1 C2A 1.376(7) . ?
C1 C2 1.3900 . ?
C1 C6 1.3900 . ?
C1 C6A 1.395(7) . ?
C2 C3 1.3900 . ?
C2 H2 0.9500 . ?
C3 C4 1.3900 . ?
C3 H3 0.9500 . ?
C4 C3A 1.375(7) . ?
C4 C5 1.3900 . ?
C4 C5A 1.401(7) . ?
C4 C7 1.520(4) . ?
C5 C6 1.3900 . ?
C5 H5 0.9500 . ?
C6 H6 0.9500 . ?
C2A C3A 1.380(7) . ?
C2A H2A 0.9500 . ?
C3A H3A 0.9500 . ?
C5A C6A 1.393(8) . ?
C5A H5A 0.9500 . ?
C6A H6A 0.9500 . ?
N1W C2W 1.36(2) . ?
N1W C2W 1.36(2) 4_666 ?
N1W H1WA 0.9100 . ?
N1W H1WB 0.9100 . ?
N1X C2W 1.24(3) . ?
N1X C2W 1.24(3) 4_666 ?
N1X H1XA 0.9100 . ?
N1X H1XB 0.9100 . ?
C2W H2WA 0.9800 . ?
C2W H2WB 0.9800 . ?
C2W H2WC 0.9800 . ?
C2W H2WD 0.9800 . ?
C2W H2WE 0.9800 . ?
C2W H2WF 0.9800 . ?
O10 H10A 0.8477 . ?
O10 H10A 0.8478 2_545 ?
O10 H10A 0.8478 3_655 ?
O10 H10A 0.8478 4_556 ?
O10 H10A 0.8478 5_656 ?
O10 H10A 0.8478 6_546 ?
N2 C1_4 0.97(3) . ?
N2 C2S 1.494(9) . ?
N2 C3S 1.496(9) . ?
N2 N1_4 1.52(3) . ?
N2 H2B 0.9100 . ?
N2 H2C 0.9100 . ?
C2S N1_4 1.87(3) . ?
C2S H2SA 0.9800 . ?
C2S H2SB 0.9800 . ?
C2S H2SC 0.9800 . ?
C3S C1_4 1.45(4) . ?
C3S H3SA 0.9800 . ?
C3S H3SB 0.9800 . ?
C3S H3SC 0.9800 . ?
C7 C8 1.395(5) . ?
C7 C12 1.403(5) . ?
C8 C9 1.397(5) . ?
C8 H8A 0.9500 . ?
C9 C10 1.391(5) . ?
C9 C13 1.500(5) . ?
C10 C11 1.398(5) . ?
C10 H10 0.9500 . ?
C11 C12 1.395(5) . ?
C11 C14 1.498(5) . ?
C12 H12 0.9500 . ?
C1B_1 O1B_1 1.387(16) . ?
C1B_1 C2B_1 1.545(9) . ?
C2B_1 H2BA_1 0.9800 . ?
C2B_1 H2BB_1 0.9800 . ?
C2B_1 H2BC_1 0.9800 . ?
C2B_1 H2AA_1 1.16(2) 4_556 ?
C1A_1 C2A_1 1.545(10) . ?
C2A_1 H2AA_1 0.9800 . ?
C2A_1 H2AB_1 0.9800 . ?
C2A_1 H2AC_1 0.9800 . ?
C2A_1 H2AA_1 0.9801 4_556 ?
C2A_1 H2AB_1 0.9799 4_556 ?
C2A_1 H2AC_1 0.9801 4_556 ?
N1_4 C1_4 1.493(10) . ?
N1_4 C2_4 1.502(10) . ?
N1_4 H1A_4 0.9100 . ?
N1_4 H1B_4 0.9100 . ?
C1_4 H1C_4 0.9800 . ?
C1_4 H1D_4 0.9800 . ?
C1_4 H1E_4 0.9800 . ?
C2_4 H2A_4 0.9800 . ?
C2_4 H2B_4 0.9800 . ?
C2_4 H2C_4 0.9800 . ?

loop_
_geom_torsion_atom_site_label_1
_geom_torsion_atom_site_label_2
_geom_torsion_atom_site_label_3
_geom_torsion_atom_site_label_4
_geom_torsion
_geom_torsion_site_symmetry_1
_geom_torsion_site_symmetry_2
_geom_torsion_site_symmetry_3
_geom_torsion_site_symmetry_4
_geom_torsion_publ_flag
O1 P1 O2 Mn2 161.86(18) . . . 7_656 ?
O3 P1 O2 Mn2 36.1(2) . . . 7_656 ?
C1 P1 O2 Mn2 -81.9(2) . . . 7_656 ?
O1 P1 O2 Mn1 -12.1(3) . . . 5_656 ?
O3 P1 O2 Mn1 -137.85(18) . . . 5_656 ?
C1 P1 O2 Mn1 104.2(2) . . . 5_656 ?
O1 P1 O3 Mn1 0.6(2) . . . 4_556 ?
O2 P1 O3 Mn1 126.92(17) . . . 4_556 ?
C1 P1 O3 Mn1 -116.76(18) . . . 4_556 ?
O1 P1 O3 Mn2 -147.1(2) . . . 8_556 ?
O2 P1 O3 Mn2 -20.8(3) . . . 8_556 ?
C1 P1 O3 Mn2 95.5(2) . . . 8_556 ?
O1 P1 C1 C2A 130.0(5) . . . . ?
O2 P1 C1 C2A 9.9(5) . . . . ?
O3 P1 C1 C2A -109.9(5) . . . . ?
O1 P1 C1 C2 149.1(5) . . . . ?
O2 P1 C1 C2 29.0(5) . . . . ?
O3 P1 C1 C2 -90.8(5) . . . . ?
O1 P1 C1 C6 -27.9(5) . . . . ?
O2 P1 C1 C6 -147.9(5) . . . . ?
O3 P1 C1 C6 92.3(5) . . . . ?
O1 P1 C1 C6A -49.9(6) . . . . ?
O2 P1 C1 C6A -170.0(6) . . . . ?
O3 P1 C1 C6A 70.2(6) . . . . ?
C6 C1 C2 C3 0.0 . . . . ?
P1 C1 C2 C3 -176.9(2) . . . . ?
C1 C2 C3 C4 0.0 . . . . ?
C2 C3 C4 C5 0.0 . . . . ?
C2 C3 C4 C7 179.7(3) . . . . ?
C3 C4 C5 C6 0.0 . . . . ?
C7 C4 C5 C6 -179.7(3) . . . . ?
C4 C5 C6 C1 0.0 . . . . ?
C2 C1 C6 C5 0.0 . . . . ?
P1 C1 C6 C5 177.0(2) . . . . ?
C6A C1 C2A C3A 1.6(3) . . . . ?
P1 C1 C2A C3A -178.2(3) . . . . ?
C5A C4 C3A C2A -7.0(5) . . . . ?
C7 C4 C3A C2A 178.6(3) . . . . ?
C1 C2A C3A C4 2.8(3) . . . . ?
C3A C4 C5A C6A 6.8(7) . . . . ?
C7 C4 C5A C6A -178.9(5) . . . . ?
C4 C5A C6A C1 -2.3(7) . . . . ?
C2A C1 C6A C5A -1.9(6) . . . . ?
P1 C1 C6A C5A 178.0(4) . . . . ?
C1_4 N2 C2S N1_4 0(4) . . . . ?
C3S N2 C2S N1_4 -84.2(16) . . . . ?
C2S N2 C3S C1_4 143.5(18) . . . . ?
N1_4 N2 C3S C1_4 68.1(15) . . . . ?
C3A C4 C7 C8 21.8(7) . . . . ?
C5 C4 C7 C8 -175.9(5) . . . . ?
C3 C4 C7 C8 4.4(7) . . . . ?
C5A C4 C7 C8 -152.5(7) . . . . ?
C3A C4 C7 C12 -158.6(6) . . . . ?
C5 C4 C7 C12 3.6(7) . . . . ?
C3 C4 C7 C12 -176.1(5) . . . . ?
C5A C4 C7 C12 27.1(7) . . . . ?
C12 C7 C8 C9 1.4(6) . . . . ?
C4 C7 C8 C9 -179.1(4) . . . . ?
C7 C8 C9 C10 -2.8(6) . . . . ?
C7 C8 C9 C13 -179.6(4) . . . . ?
C8 C9 C10 C11 1.5(6) . . . . ?
C13 C9 C10 C11 178.1(3) . . . . ?
C9 C10 C11 C12 1.1(6) . . . . ?
C9 C10 C11 C14 -176.6(3) . . . . ?
C10 C11 C12 C7 -2.6(6) . . . . ?
C14 C11 C12 C7 175.2(4) . . . . ?
C8 C7 C12 C11 1.3(6) . . . . ?
C4 C7 C12 C11 -178.3(4) . . . . ?
Mn2 O5 C13 O4 -8.8(5) 3_665 . . . ?
Mn2 O5 C13 C9 170.5(2) 3_665 . . . ?
Mn2 O4 C13 O5 51.1(6) . . . . ?
Mn2 O4 C13 C9 -128.3(3) . . . . ?
C10 C9 C13 O5 43.2(5) . . . . ?
C8 C9 C13 O5 -140.1(4) . . . . ?
C10 C9 C13 O4 -137.3(4) . . . . ?
C8 C9 C13 O4 39.3(5) . . . . ?
Mn2 O6 C14 O7 31.8(6) 9_556 . . . ?
Mn2 O6 C14 C11 -149.0(3) 9_556 . . . ?
Mn1 O7 C14 O6 4.3(5) 6_556 . . . ?
Mn1 O7 C14 C11 -174.9(3) 6_556 . . . ?
C12 C11 C14 O6 -144.3(4) . . . . ?
C10 C11 C14 O6 33.4(5) . . . . ?
C12 C11 C14 O7 34.9(6) . . . . ?
C10 C11 C14 O7 -147.3(4) . . . . ?
Mn1 O9 C1B_1 O1B_1 -56.1(18) . . . . ?
Mn1 O9 C1B_1 C2B_1 124.9(12) . . . . ?
Mn1 O9 C1A_1 O9 10.3(2) . . . 4_556 ?
Mn1 O9 C1A_1 C2A_1 -169.7(2) . . . . ?
C2S N2 N1_4 C1_4 -180(2) . . . . ?
C3S N2 N1_4 C1_4 -67(2) . . . . ?
C1_4 N2 N1_4 C2_4 -44(5) . . . . ?
C2S N2 N1_4 C2_4 136(5) . . . . ?
C3S N2 N1_4 C2_4 -111(5) . . . . ?
C1_4 N2 N1_4 C2S 180(2) . . . . ?
C3S N2 N1_4 C2S 113.2(9) . . . . ?
N2 C2S N1_4 C1_4 0.1(15) . . . . ?
N2 C2S N1_4 C2_4 -134(4) . . . . ?
C2S N2 C1_4 C3S -98(3) . . . . ?
N1_4 N2 C1_4 C3S -98.4(16) . . . . ?
C2S N2 C1_4 N1_4 0(4) . . . . ?
C3S N2 C1_4 N1_4 98.4(17) . . . . ?
N2 C3S C1_4 N1_4 -70.9(19) . . . . ?
C2_4 N1_4 C1_4 N2 155(3) . . . . ?
C2S N1_4 C1_4 N2 -0.1(19) . . . . ?
C2_4 N1_4 C1_4 C3S -134(3) . . . . ?
N2 N1_4 C1_4 C3S 71(2) . . . . ?
C2S N1_4 C1_4 C3S 71.4(18) . . . . ?
